data_8102593
loop_
_publ_author_name
'Yue-Bao Li'
'Mei-Qin Zha'
'Jian-Guo Pan'
'Xing Li'

_publ_section_title
;
 Crystal structure of
 tetraaqua-bis(o-phthalato)-(oxalato)dineodymium(III) monohydrate,
 Nd2(H2O)4(C8H4O4)2(C2O4) &#x00B7; H2O
;
_journal_issue 1
_journal_name_full 'Zeitschrift f\"ur Kristallographie - New Crystal Structures'
_journal_page_first 143
_journal_volume 225
_journal_year 2010
_chemical_formula_moiety '2(C9 H8 Nd O8), H2 O'
_chemical_formula_sum 'C18 H18 Nd2 O17'
_chemical_formula_weight 794.80
_chemical_name_systematic
; 
Bis(O-phthalate) (oxalate) (tetra-aqua) bineodymium(III) monohydrate
;
_space_group_IT_number 15
_symmetry_cell_setting monoclinic
_symmetry_space_group_name_Hall '-C 2yc'
_symmetry_space_group_name_H-M 'C 1 2/c 1'
_atom_sites_solution_hydrogens geom
_atom_sites_solution_primary direct
_atom_sites_solution_secondary difmap
_audit_creation_method SHELXL-97
_cell_angle_alpha 90.00
_cell_angle_beta 110.9530(10)
_cell_angle_gamma 90.00
_cell_formula_units_Z 4
_cell_length_a 19.6994(7)
_cell_length_b 6.0136(2)
_cell_length_c 20.4762(7)
_cell_measurement_reflns_used 3663
_cell_measurement_temperature 293(2)
_cell_measurement_theta_max 25.04
_cell_measurement_theta_min 2.13
_cell_volume 2265.30(14)
_computing_cell_refinement 'Siemens SMART & SAINT'
_computing_data_collection 'Siemens SMART'
_computing_data_reduction 'Siemens XPREP'
_computing_molecular_graphics 'SHELXTL-97'(Sheldrick, 2008)'
_computing_publication_material SHELXL-97
_computing_structure_refinement 'SHELXL-97 (Sheldrick, 1997)'
_computing_structure_solution 'SHELXS-97 (Sheldrick, 1990)'
_diffrn_ambient_temperature 293(2)
_diffrn_measured_fraction_theta_full 0.993
_diffrn_measured_fraction_theta_max 0.993
_diffrn_measurement_device_type 'Bruker CCD area detector'
_diffrn_measurement_method '\w scans'
_diffrn_radiation_monochromator graphite
_diffrn_radiation_source 'fine-focus sealed tube'
_diffrn_radiation_type MoK\a
_diffrn_radiation_wavelength 0.71073
_diffrn_reflns_av_R_equivalents 0.0224
_diffrn_reflns_av_sigmaI/netI 0.0309
_diffrn_reflns_limit_h_max 23
_diffrn_reflns_limit_h_min -18
_diffrn_reflns_limit_k_max 7
_diffrn_reflns_limit_k_min -6
_diffrn_reflns_limit_l_max 24
_diffrn_reflns_limit_l_min -22
_diffrn_reflns_number 3663
_diffrn_reflns_theta_full 25.04
_diffrn_reflns_theta_max 25.04
_diffrn_reflns_theta_min 2.13
_diffrn_standards_decay_% 0
_diffrn_standards_interval_count none
_diffrn_standards_interval_time none
_diffrn_standards_number none
_exptl_absorpt_coefficient_mu 4.621
_exptl_absorpt_correction_T_max 0.758
_exptl_absorpt_correction_T_min 0.275
_exptl_absorpt_correction_type multi-scan
_exptl_absorpt_process_details "'SADABS (Sheldrick, 1996)"
_exptl_crystal_colour 'light red'
_exptl_crystal_density_diffrn 2.330
_exptl_crystal_density_method 'not measured'
_exptl_crystal_description plate
_exptl_crystal_F_000 1528
_exptl_crystal_size_max 0.36
_exptl_crystal_size_mid 0.24
_exptl_crystal_size_min 0.06
_refine_diff_density_max 0.992
_refine_diff_density_min -1.009
_refine_diff_density_rms 0.147
_refine_ls_extinction_method none
_refine_ls_goodness_of_fit_ref 1.164
_refine_ls_hydrogen_treatment mixed
_refine_ls_matrix_type full
_refine_ls_number_parameters 188
_refine_ls_number_reflns 1988
_refine_ls_number_restraints 4
_refine_ls_restrained_S_all 1.163
_refine_ls_R_factor_all 0.0384
_refine_ls_R_factor_gt 0.0300
_refine_ls_shift/su_max 0.001
_refine_ls_shift/su_mean 0.000
_refine_ls_structure_factor_coef Fsqd
_refine_ls_weighting_details 'calc w=1/[\s^2^(Fo^2^)+(0.0194P)^2^+28.4760P] where P=(Fo^2^+2Fc^2^)/3'
_refine_ls_weighting_scheme calc
_refine_ls_wR_factor_gt 0.0644
_refine_ls_wR_factor_ref 0.0696
_reflns_number_gt 1746
_reflns_number_total 1988
_reflns_threshold_expression >2sigma(I)
_cod_data_source_file 1267-2817.cff
_cod_data_source_block ll
_cod_original_sg_symbol_Hall '-C 2yc '
_cod_original_sg_symbol_H-M C2/c
_cod_database_code 8102593

loop_
_symmetry_equiv_pos_as_xyz
'x, y, z'
'-x, y, -z+1/2'
'x+1/2, y+1/2, z'
'-x+1/2, y+1/2, -z+1/2'
'-x, -y, -z'
'x, -y, z-1/2'
'-x+1/2, -y+1/2, -z'
'x+1/2, -y+1/2, z-1/2'

loop_
_atom_site_label
_atom_site_type_symbol
_atom_site_fract_x
_atom_site_fract_y
_atom_site_fract_z
_atom_site_U_iso_or_equiv
_atom_site_adp_type
_atom_site_occupancy
_atom_site_symmetry_multiplicity
_atom_site_calc_flag
_atom_site_refinement_flags
_atom_site_disorder_assembly
_atom_site_disorder_group
Nd1 Nd 0.137359(15) 0.32995(5) 0.467473(15) 0.01378(11) Uani 1 1 d . . .
C1 C 0.1530(3) 0.6231(10) 0.3634(3) 0.0203(13) Uani 1 1 d . . .
C2 C 0.1585(3) 0.7807(11) 0.3093(3) 0.0232(14) Uani 1 1 d . . .
C3 C 0.1162(3) 0.7451(12) 0.2393(3) 0.0282(15) Uani 1 1 d . . .
H3 H 0.0862 0.6207 0.2269 0.034 Uiso 1 1 calc R . .
C4 C 0.1179(4) 0.8925(13) 0.1876(3) 0.0327(16) Uani 1 1 d . . .
H4 H 0.0905 0.8642 0.1409 0.039 Uiso 1 1 calc R . .
C5 C 0.1604(4) 1.0804(12) 0.2059(3) 0.0313(16) Uani 1 1 d . . .
H5 H 0.1604 1.1826 0.1718 0.038 Uiso 1 1 calc R . .
C6 C 0.2034(3) 1.1172(11) 0.2756(3) 0.0269(14) Uani 1 1 d . . .
H6 H 0.2325 1.2435 0.2877 0.032 Uiso 1 1 calc R . .
C7 C 0.2034(3) 0.9683(10) 0.3270(3) 0.0195(13) Uani 1 1 d . . .
C8 C 0.2538(3) 1.0241(10) 0.3996(3) 0.0202(13) Uani 1 1 d . . .
C9 C -0.0011(3) 0.3872(10) 0.5170(3) 0.0218(14) Uani 1 1 d . . .
O1 O 0.2319(2) 1.1465(7) 0.4386(2) 0.0228(9) Uani 1 1 d . . .
O2 O 0.3191(2) 0.9634(7) 0.4193(2) 0.0228(9) Uani 1 1 d . . .
O3 O 0.1067(2) 0.4672(8) 0.3460(2) 0.0285(10) Uani 1 1 d . . .
O4 O 0.1942(2) 0.6474(7) 0.4270(2) 0.0216(9) Uani 1 1 d . . .
O5 O 0.0444(2) 0.2451(7) 0.5171(2) 0.0276(10) Uani 1 1 d . . .
O6 O -0.0485(2) 0.3665(7) 0.5454(2) 0.0267(10) Uani 1 1 d . . .
O7 O 0.1636(2) -0.0048(8) 0.5365(2) 0.0278(10) Uani 1 1 d D . .
H7B H 0.202(3) -0.077(15) 0.540(5) 0.08(3) Uiso 1 1 d D . .
H7A H 0.136(5) -0.115(13) 0.536(6) 0.11(5) Uiso 1 1 d D . .
O8 O 0.0580(3) 0.0550(9) 0.3898(3) 0.0350(12) Uani 1 1 d D . .
H8A H 0.030(4) 0.080(18) 0.347(2) 0.08(3) Uiso 1 1 d D . .
H8B H 0.049(6) -0.071(9) 0.404(5) 0.08(4) Uiso 1 1 d D . .
O9 O 0.0000 0.2021(15) 0.2500 0.0420(19) Uani 1 2 d S . .
H9A H 0.036(6) 0.28(2) 0.262(7) 0.12(5) Uiso 1 1 d . . .

loop_
_atom_site_aniso_label
_atom_site_aniso_U_11
_atom_site_aniso_U_22
_atom_site_aniso_U_33
_atom_site_aniso_U_23
_atom_site_aniso_U_13
_atom_site_aniso_U_12
Nd1 0.01181(16) 0.01387(18) 0.01595(17) 0.00032(14) 0.00531(11) 0.00040(13)
C1 0.018(3) 0.023(3) 0.021(3) -0.005(3) 0.008(2) 0.000(3)
C2 0.023(3) 0.025(4) 0.021(3) -0.004(3) 0.006(3) 0.000(3)
C3 0.027(3) 0.030(4) 0.024(3) -0.005(3) 0.004(3) -0.006(3)
C4 0.029(3) 0.048(5) 0.019(3) 0.003(3) 0.006(3) -0.005(3)
C5 0.036(4) 0.036(4) 0.023(3) 0.008(3) 0.012(3) 0.002(3)
C6 0.027(3) 0.029(4) 0.026(3) 0.000(3) 0.011(3) -0.006(3)
C7 0.021(3) 0.018(3) 0.020(3) -0.002(3) 0.009(2) 0.001(3)
C8 0.024(3) 0.017(3) 0.022(3) -0.002(3) 0.011(3) -0.001(3)
C9 0.013(3) 0.026(3) 0.026(3) 0.002(3) 0.007(3) 0.002(3)
O1 0.022(2) 0.025(2) 0.023(2) -0.006(2) 0.0101(18) 0.0004(19)
O2 0.017(2) 0.027(3) 0.023(2) -0.0048(19) 0.0046(17) 0.0023(18)
O3 0.028(2) 0.027(3) 0.027(2) 0.003(2) 0.0055(19) -0.009(2)
O4 0.022(2) 0.021(2) 0.020(2) 0.0018(19) 0.0053(17) -0.0016(18)
O5 0.025(2) 0.021(2) 0.042(3) 0.008(2) 0.018(2) 0.0045(19)
O6 0.024(2) 0.029(3) 0.033(2) 0.008(2) 0.0158(19) 0.0039(19)
O7 0.024(2) 0.025(2) 0.035(3) 0.006(2) 0.010(2) 0.003(2)
O8 0.036(3) 0.037(3) 0.027(3) -0.001(2) 0.005(2) -0.016(2)
O9 0.034(4) 0.049(5) 0.034(4) 0.000 0.001(3) 0.000

loop_
_atom_type_symbol
_atom_type_description
_atom_type_scat_dispersion_real
_atom_type_scat_dispersion_imag
_atom_type_scat_source
C C 0.0033 0.0016 'International Tables Vol C Tables 4.2.6.8 and 6.1.1.4'
H H 0.0000 0.0000 'International Tables Vol C Tables 4.2.6.8 and 6.1.1.4'
O O 0.0106 0.0060 'International Tables Vol C Tables 4.2.6.8 and 6.1.1.4'
Nd Nd -0.1943 3.0179 'International Tables Vol C Tables 4.2.6.8 and 6.1.1.4'

loop_
_geom_angle_atom_site_label_1
_geom_angle_atom_site_label_2
_geom_angle_atom_site_label_3
_geom_angle
_geom_angle_site_symmetry_1
_geom_angle_site_symmetry_3
_geom_angle_publ_flag
O7 Nd1 O1 74.86(15) . 1_545 y
O7 Nd1 O8 76.66(17) . . y
O1 Nd1 O8 84.31(16) 1_545 . y
O7 Nd1 O5 67.49(15) . . y
O1 Nd1 O5 139.89(15) 1_545 . y
O8 Nd1 O5 74.26(17) . . y
O7 Nd1 O6 132.37(14) . 5_566 y
O1 Nd1 O6 152.73(14) 1_545 5_566 y
O8 Nd1 O6 99.58(17) . 5_566 y
O5 Nd1 O6 65.92(14) . 5_566 y
O7 Nd1 O3 142.28(16) . . y
O1 Nd1 O3 80.75(14) 1_545 . y
O8 Nd1 O3 72.63(16) . . y
O5 Nd1 O3 122.40(14) . . y
O6 Nd1 O3 74.85(15) 5_566 . y
O7 Nd1 O2 86.58(15) . 7_566 y
O1 Nd1 O2 114.57(13) 1_545 7_566 y
O8 Nd1 O2 150.68(15) . 7_566 y
O5 Nd1 O2 77.15(15) . 7_566 y
O6 Nd1 O2 74.18(14) 5_566 7_566 y
O3 Nd1 O2 130.16(15) . 7_566 y
O7 Nd1 O4 143.66(14) . . y
O1 Nd1 O4 77.96(14) 1_545 . y
O8 Nd1 O4 124.10(15) . . y
O5 Nd1 O4 142.01(14) . . y
O6 Nd1 O4 77.61(14) 5_566 . y
O3 Nd1 O4 52.48(13) . . y
O2 Nd1 O4 83.22(14) 7_566 . y
O7 Nd1 O1 70.38(15) . 7_566 y
O1 Nd1 O1 63.90(15) 1_545 7_566 y
O8 Nd1 O1 138.77(16) . 7_566 y
O5 Nd1 O1 113.20(14) . 7_566 y
O6 Nd1 O1 120.83(14) 5_566 7_566 y
O3 Nd1 O1 122.87(13) . 7_566 y
O2 Nd1 O1 50.80(12) 7_566 7_566 y
O4 Nd1 O1 76.22(13) . 7_566 y
O7 Nd1 C1 153.31(16) . . ?
O1 Nd1 C1 78.57(15) 1_545 . ?
O8 Nd1 C1 98.41(17) . . ?
O5 Nd1 C1 137.13(15) . . ?
O6 Nd1 C1 74.17(15) 5_566 . ?
O3 Nd1 C1 26.17(15) . . ?
O3 Nd1 C1 26.17(15) 1 . ?
O2 Nd1 C1 106.96(16) 7_566 . ?
O4 Nd1 C1 26.32(15) . . ?
O1 Nd1 C1 100.04(15) 7_566 . ?
O7 Nd1 C8 76.86(17) . 7_566 ?
O1 Nd1 C8 89.54(15) 1_545 7_566 ?
O8 Nd1 C8 153.50(18) . 7_566 ?
O5 Nd1 C8 94.83(16) . 7_566 ?
O6 Nd1 C8 97.63(16) 5_566 7_566 ?
O3 Nd1 C8 131.76(15) . 7_566 ?
O3 Nd1 C8 131.76(15) 1 7_566 ?
O2 Nd1 C8 25.14(14) 7_566 7_566 ?
O4 Nd1 C8 79.28(15) . 7_566 ?
O1 Nd1 C8 25.67(14) 7_566 7_566 ?
C1 Nd1 C8 105.60(17) . 7_566 ?
O3 C1 O4 120.4(6) 1 . ?
O3 C1 O4 120.4(6) . . ?
O3 C1 C2 119.8(5) 1 . ?
O3 C1 C2 119.8(5) . . ?
O4 C1 C2 119.8(5) . . ?
O3 C1 Nd1 59.8(3) 1 . ?
O3 C1 Nd1 59.8(3) . . ?
O4 C1 Nd1 60.6(3) . . ?
C2 C1 Nd1 177.7(4) . . ?
C3 C2 C7 118.7(6) . . ?
C3 C2 C1 119.4(6) . . ?
C7 C2 C1 121.8(5) . . ?
C4 C3 C2 121.1(6) . . ?
C4 C3 H3 119.4 . . ?
C2 C3 H3 119.4 . . ?
C5 C4 C3 119.6(6) . . ?
C5 C4 H4 120.2 . . ?
C3 C4 H4 120.2 . . ?
C4 C5 C6 119.8(6) . . ?
C4 C5 H5 120.1 . . ?
C6 C5 H5 120.1 . . ?
C7 C6 C5 120.8(6) . . ?
C7 C6 H6 119.6 . . ?
C5 C6 H6 119.6 . . ?
C6 C7 C2 119.8(6) . . ?
C6 C7 C8 115.4(5) . . ?
C2 C7 C8 124.8(5) . . ?
O2 C8 O1 120.3(5) . . ?
O2 C8 C7 119.5(5) . . ?
O1 C8 C7 120.0(5) . . ?
O2 C8 Nd1 57.6(3) . 7_566 ?
O1 C8 Nd1 62.8(3) . 7_566 ?
C7 C8 Nd1 172.4(4) . 7_566 ?
O5 C9 O6 125.5(6) . . ?
O5 C9 C9 118.4(6) . 5_566 ?
O6 C9 C9 116.1(6) . 5_566 ?
C8 O1 Nd1 152.2(4) . 1_565 ?
C8 O1 Nd1 91.5(3) . 7_566 ?
Nd1 O1 Nd1 116.10(15) 1_565 7_566 ?
C8 O2 Nd1 97.3(3) . 7_566 ?
C1 O3 Nd1 94.0(3) . . ?
C1 O4 Nd1 93.1(3) . . ?
C9 O5 Nd1 120.3(4) . . ?
C9 O6 Nd1 119.1(4) . 5_566 ?
Nd1 O7 H7B 119(7) . . ?
Nd1 O7 H7A 130(8) . . ?
H7B O7 H7A 99(10) . . ?
Nd1 O8 H8A 125(7) . . ?
Nd1 O8 H8B 122(7) . . ?
H8A O8 H8B 112(10) . . ?

loop_
_geom_bond_atom_site_label_1
_geom_bond_atom_site_label_2
_geom_bond_distance
_geom_bond_site_symmetry_2
_geom_bond_publ_flag
Nd1 O7 2.408(5) . y
Nd1 O1 2.412(4) 1_545 y
Nd1 O8 2.435(5) . y
Nd1 O5 2.446(4) . y
Nd1 O6 2.477(4) 5_566 y
Nd1 O3 2.482(4) . y
Nd1 O2 2.496(4) 7_566 y
Nd1 O4 2.500(4) . y
Nd1 O1 2.610(4) 7_566 y
Nd1 C1 2.865(6) . ?
Nd1 C8 2.934(6) 7_566 ?
C1 O3 1.267(7) . ?
C1 O4 1.272(7) . ?
C1 C2 1.491(9) . ?
C2 C3 1.394(8) . ?
C2 C7 1.399(9) . ?
C3 C4 1.391(9) . ?
C3 H3 0.9300 . ?
C4 C5 1.376(10) . ?
C4 H4 0.9300 . ?
C5 C6 1.394(9) . ?
C5 H5 0.9300 . ?
C6 C7 1.381(9) . ?
C6 H6 0.9300 . ?
C7 C8 1.500(8) . ?
C8 O2 1.257(7) . ?
C8 O1 1.271(7) . ?
C8 Nd1 2.934(6) 7_566 ?
C9 O5 1.237(7) . ?
C9 O6 1.271(7) . ?
C9 C9 1.532(12) 5_566 ?
O1 Nd1 2.412(4) 1_565 ?
O1 Nd1 2.610(4) 7_566 ?
O2 Nd1 2.496(4) 7_566 ?
O6 Nd1 2.477(4) 5_566 ?
O7 H7B 0.85(7) . ?
O7 H7A 0.86(9) . ?
O8 H8A 0.87(5) . ?
O8 H8B 0.85(7) . ?
O9 H9A 0.82(11) . ?

loop_
_geom_hbond_atom_site_label_D
_geom_hbond_atom_site_label_H
_geom_hbond_atom_site_label_A
_geom_hbond_distance_DH
_geom_hbond_distance_HA
_geom_hbond_distance_DA
_geom_hbond_angle_DHA
_geom_hbond_site_symmetry_A
O7 H7B O4 0.85(7) 1.95(4) 2.764(6) 158(10) 7_556
O7 H7A O2 0.86(9) 2.33(10) 2.884(7) 123(10) 7_556
O7 H7A O6 0.86(9) 2.45(8) 3.158(7) 141(10) 5_556
O8 H8A O9 0.87(5) 2.01(4) 2.817(6) 158(10) 1_555
O8 H8B O6 0.85(7) 2.06(7) 2.898(7) 168(10) 5_556
O9 H9A O3 0.82(11) 2.11(12) 2.805(7) 143(13) 1_555
